data_7058874
loop_
_publ_author_name
'Bukuroshi, Esmeralda'
'Vestfrid, Jenya'
'Gross, Zeev'
'Bender, Timothy P.'

_publ_section_title
;
 Fluorinated boron subphthalocyanines: Lewis acid based templating
 chemistry facilitates random halide exchange, and fluoride versus
 chloride affects the basic photophysical properties and the solid-state
 arrangement
;
_journal_issue 42
_journal_name_full 'New Journal of Chemistry'
_journal_page_first 16730
_journal_paper_doi 10.1039/C9NJ04093E
_journal_volume 43
_journal_year 2019
_chemical_formula_moiety 'C24 H6 B F7 N6'
_chemical_formula_sum 'C24 H6 B F7 N6'
_chemical_formula_weight 522.16
_chemical_name_common F-F6BsubPc
_space_group_crystal_system monoclinic
_space_group_IT_number 11
_space_group_name_Hall '-P 2yb'
_space_group_name_H-M_alt 'P 1 21/m 1'
_symmetry_space_group_name_Hall '-P 2yb'
_symmetry_space_group_name_H-M 'P 1 21/m 1'
_atom_sites_solution_hydrogens geom
_audit_creation_method SHELXL-2016/6
_audit_update_record
;
2019-08-06 deposited with the CCDC.    2019-10-07 downloaded from the CCDC.
;
_cell_angle_alpha 90
_cell_angle_beta 117.621(2)
_cell_angle_gamma 90
_cell_formula_units_Z 6
_cell_length_a 13.1545(4)
_cell_length_b 19.3823(6)
_cell_length_c 13.5266(4)
_cell_measurement_reflns_used 7309
_cell_measurement_temperature 150(2)
_cell_measurement_theta_max 66.73
_cell_measurement_theta_min 4.56
_cell_volume 3055.76(17)
_computing_cell_refinement APEX2
_computing_data_collection 'APEX2 (Bruker, 2014)'
_computing_data_reduction 'SAINT (Bruker, 2014)'
_computing_molecular_graphics 'PLATON (Spek, 2009)'
_computing_publication_material 'SHELXTL (Sheldrick, 2008)'
_computing_structure_refinement 'SHELXL-2016/6 (Sheldrick, 2016)'
_computing_structure_solution 'SHELXT (Sheldrick, 2015)'
_diffrn_ambient_temperature 150(2)
_diffrn_measured_fraction_theta_full 0.994
_diffrn_measured_fraction_theta_max 0.994
_diffrn_measurement_device_type 'Bruker Kappa APEX-DUO CCD'
_diffrn_measurement_method '\f and \w scans'
_diffrn_radiation_type CuK\a
_diffrn_radiation_wavelength 1.54178
_diffrn_reflns_av_R_equivalents 0.1421
_diffrn_reflns_av_unetI/netI 0.1312
_diffrn_reflns_Laue_measured_fraction_full 0.994
_diffrn_reflns_Laue_measured_fraction_max 0.994
_diffrn_reflns_limit_h_max 13
_diffrn_reflns_limit_h_min -15
_diffrn_reflns_limit_k_max 23
_diffrn_reflns_limit_k_min 0
_diffrn_reflns_limit_l_max 16
_diffrn_reflns_limit_l_min 0
_diffrn_reflns_number 118237
_diffrn_reflns_point_group_measured_fraction_full 0.994
_diffrn_reflns_point_group_measured_fraction_max 0.994
_diffrn_reflns_theta_full 67.241
_diffrn_reflns_theta_max 67.241
_diffrn_reflns_theta_min 3.688
_diffrn_source 'Bruker ImuS with multi-layer optics'
_exptl_absorpt_coefficient_mu 1.321
_exptl_absorpt_correction_T_max 0.7529
_exptl_absorpt_correction_T_min 0.5584
_exptl_absorpt_correction_type multi-scan
_exptl_absorpt_process_details 'TWINABS (Bruker, 2014)'
_exptl_crystal_colour purple
_exptl_crystal_density_diffrn 1.702
_exptl_crystal_description plate
_exptl_crystal_F_000 1560
_exptl_crystal_recrystallization_method Sublimation
_exptl_crystal_size_max 0.080
_exptl_crystal_size_mid 0.040
_exptl_crystal_size_min 0.010
_refine_diff_density_max 0.296
_refine_diff_density_min -0.310
_refine_diff_density_rms 0.068
_refine_ls_extinction_method none
_refine_ls_goodness_of_fit_ref 1.017
_refine_ls_hydrogen_treatment constr
_refine_ls_matrix_type full
_refine_ls_number_parameters 533
_refine_ls_number_reflns 5714
_refine_ls_number_restraints 513
_refine_ls_restrained_S_all 0.976
_refine_ls_R_factor_all 0.1858
_refine_ls_R_factor_gt 0.0696
_refine_ls_shift/su_max 0.002
_refine_ls_shift/su_mean 0.000
_refine_ls_structure_factor_coef Fsqd
_refine_ls_weighting_details 'w=1/[\s^2^(Fo^2^)+(0.0320P)^2^+4.6476P] where P=(Fo^2^+2Fc^2^)/3'
_refine_ls_weighting_scheme calc
_refine_ls_wR_factor_gt 0.1533
_refine_ls_wR_factor_ref 0.2188
_reflns_Friedel_coverage 0.000
_reflns_number_gt 1769
_reflns_number_total 5714
_reflns_threshold_expression 'I > 2\s(I)'
_cod_data_source_file c9nj04093e2.cif
_cod_data_source_block d17132twin5
_cod_depositor_comments 'Adding full bibliography for 7058874--7058879.cif.'
_cod_original_cell_volume 3055.75(17)
_cod_database_code 7058874
_shelx_shelxl_version_number 2016/6
_shelx_space_group_comment
; 
The symmetry employed for this shelxl refinement is uniquely defined 
by the following loop, which should always be used as a source of 
symmetry information in preference to the above space-group names. 
They are only intended as comments. 
;
_shelx_estimated_absorpt_t_min 0.902
_shelx_estimated_absorpt_t_max 0.987

loop_
_space_group_symop_operation_xyz
'x, y, z'
'-x, y+1/2, -z'
'-x, -y, -z'
'x, -y-1/2, z'

loop_
_atom_site_label
_atom_site_type_symbol
_atom_site_fract_x
_atom_site_fract_y
_atom_site_fract_z
_atom_site_U_iso_or_equiv
_atom_site_adp_type
_atom_site_occupancy
_atom_site_site_symmetry_order
_atom_site_calc_flag
_atom_site_refinement_flags_posn
_atom_site_refinement_flags_adp
_atom_site_refinement_flags_occupancy
F1A F -0.1202(6) 0.250000 0.9044(6) 0.0337(16) Uani 1 2 d S T P
F2A F 0.1191(5) 0.4862(3) 0.5652(5) 0.0553(16) Uani 1 1 d . . .
F3A F 0.2055(5) 0.5550(3) 0.7561(5) 0.0470(15) Uani 1 1 d . . .
F4A F 0.4759(5) 0.3193(3) 1.4464(4) 0.0579(17) Uani 1 1 d . . .
N1A N -0.0188(8) 0.250000 0.6865(8) 0.025(2) Uani 1 2 d S T P
N2A N 0.0041(6) 0.3104(3) 0.8489(5) 0.0230(14) Uani 1 1 d . . .
N3A N 0.1287(6) 0.3685(3) 1.0187(5) 0.0225(14) Uani 1 1 d . . .
N4A N 0.0830(8) 0.250000 1.0229(8) 0.0226(19) Uani 1 2 d S T P
C1A C -0.0053(7) 0.3067(4) 0.7433(6) 0.0264(17) Uani 1 1 d . . .
C2A C 0.0366(7) 0.3747(4) 0.7281(7) 0.0280(17) Uani 1 1 d . . .
C3A C 0.0462(7) 0.3974(5) 0.6333(7) 0.0331(19) Uani 1 1 d . . .
H3AA H 0.016049 0.372262 0.565321 0.040 Uiso 1 1 calc R U .
C4A C 0.1032(8) 0.4590(5) 0.6486(8) 0.0346(19) Uani 1 1 d . . .
C5A C 0.1474(9) 0.4959(4) 0.7476(9) 0.036(2) Uani 1 1 d . . .
C6A C 0.1413(7) 0.4719(4) 0.8411(7) 0.0297(18) Uani 1 1 d . . .
H6AA H 0.175629 0.495601 0.910483 0.036 Uiso 1 1 calc R U .
C7A C 0.0801(7) 0.4095(4) 0.8253(7) 0.0242(16) Uani 1 1 d . . .
C8A C 0.0689(7) 0.3675(4) 0.9092(7) 0.0242(16) Uani 1 1 d . . .
C9A C 0.1397(7) 0.3068(4) 1.0735(6) 0.0218(15) Uani 1 1 d . . .
C10A C 0.2295(7) 0.2869(4) 1.1805(7) 0.0270(18) Uani 1 1 d . . .
C11A C 0.3149(7) 0.3236(5) 1.2706(6) 0.0279(18) Uani 1 1 d . . .
H11A H 0.316837 0.372602 1.271003 0.033 Uiso 1 1 calc R U .
C12A C 0.3954(8) 0.2859(5) 1.3582(8) 0.041(2) Uani 1 1 d . . .
B1A B -0.0134(12) 0.250000 0.9094(11) 0.023(2) Uani 1 2 d S T P
F1C F 0.4542(5) 0.750000 0.0966(5) 0.0252(14) Uani 1 2 d S T P
F2C F 0.2125(5) 0.5129(3) 0.4344(5) 0.0517(16) Uani 1 1 d . . .
F3C F 0.1275(5) 0.4453(3) 0.2444(6) 0.0543(16) Uani 1 1 d . . .
F4C F -0.1434(5) 0.6818(3) -0.4455(5) 0.0604(18) Uani 1 1 d . . .
N1C N 0.3519(9) 0.750000 0.3120(8) 0.030(2) Uani 1 2 d S T P
N2C N 0.3284(5) 0.6884(3) 0.1499(5) 0.0214(13) Uani 1 1 d . . .
N3C N 0.2046(6) 0.6306(3) -0.0197(6) 0.0254(15) Uani 1 1 d . . .
N4C N 0.2525(8) 0.750000 -0.0190(8) 0.0222(19) Uani 1 2 d S T P
C1C C 0.3383(7) 0.6894(4) 0.2544(7) 0.0275(17) Uani 1 1 d . . .
C2C C 0.2983(7) 0.6264(4) 0.2761(7) 0.0267(17) Uani 1 1 d . . .
C3C C 0.2852(8) 0.6000(5) 0.3662(8) 0.037(2) Uani 1 1 d . . .
H3CA H 0.315463 0.623527 0.435579 0.045 Uiso 1 1 calc R U .
C4C C 0.2285(8) 0.5403(6) 0.3506(8) 0.041(2) Uani 1 1 d . . .
C5C C 0.1819(8) 0.5042(5) 0.2510(9) 0.041(2) Uani 1 1 d . . .
C6C C 0.1921(8) 0.5265(4) 0.1583(8) 0.037(2) Uani 1 1 d . . .
H6CA H 0.161285 0.501175 0.090442 0.044 Uiso 1 1 calc R U .
C7C C 0.2511(8) 0.5892(5) 0.1718(8) 0.0312(19) Uani 1 1 d . . .
C8C C 0.2658(7) 0.6321(4) 0.0912(7) 0.0252(17) Uani 1 1 d . . .
C9C C 0.1932(7) 0.6917(4) -0.0742(6) 0.0222(15) Uani 1 1 d . . .
C10C C 0.1019(7) 0.7137(4) -0.1820(7) 0.0258(17) Uani 1 1 d . . .
C11C C 0.0184(8) 0.6762(5) -0.2701(8) 0.039(2) Uani 1 1 d . . .
H11C H 0.016790 0.627238 -0.270020 0.047 Uiso 1 1 calc R U .
C12C C -0.0594(8) 0.7132(4) -0.3546(8) 0.039(2) Uani 1 1 d . . .
B1C B 0.3472(11) 0.750000 0.0955(10) 0.021(2) Uani 1 2 d S T P
F1B F 0.7886(5) 0.750000 0.0963(5) 0.0263(15) Uani 1 2 d S T P
F2B F 0.5451(5) 0.9868(3) 0.4339(5) 0.0539(16) Uani 1 1 d . . .
F3B F 0.4618(5) 1.0570(3) 0.2447(6) 0.0559(17) Uani 1 1 d . . .
F4B F 0.1895(5) 0.8185(3) -0.4448(5) 0.0582(17) Uani 1 1 d . . .
N1B N 0.6860(8) 0.750000 0.3117(8) 0.029(2) Uani 1 2 d S T P
N2B N 0.6625(6) 0.8127(3) 0.1511(5) 0.0245(14) Uani 1 1 d . . .
N3B N 0.5398(6) 0.8669(4) -0.0198(6) 0.0283(15) Uani 1 1 d . . .
N4B N 0.5837(7) 0.750000 -0.0199(7) 0.0179(18) Uani 1 2 d S T P
C1B C 0.6723(7) 0.8088(4) 0.2562(6) 0.0244(16) Uani 1 1 d . . .
C2B C 0.6318(8) 0.8744(4) 0.2755(8) 0.0297(18) Uani 1 1 d . . .
C3B C 0.6195(8) 0.8988(5) 0.3642(8) 0.036(2) Uani 1 1 d . . .
H3BA H 0.649223 0.874066 0.432599 0.043 Uiso 1 1 calc R U .
C4B C 0.5614(9) 0.9617(5) 0.3508(9) 0.040(2) Uani 1 1 d . . .
C5B C 0.5175(8) 0.9970(4) 0.2495(9) 0.038(2) Uani 1 1 d . . .
C6B C 0.5287(8) 0.9739(4) 0.1614(8) 0.035(2) Uani 1 1 d . . .
H6BA H 0.498064 0.999434 0.093760 0.042 Uiso 1 1 calc R U .
C7B C 0.5850(7) 0.9130(4) 0.1709(7) 0.0278(17) Uani 1 1 d . . .
C8B C 0.5995(7) 0.8659(4) 0.0941(7) 0.0236(16) Uani 1 1 d . . .
C9B C 0.5269(7) 0.8099(4) -0.0729(6) 0.0242(16) Uani 1 1 d . . .
C10B C 0.4366(7) 0.7864(4) -0.1802(7) 0.0243(17) Uani 1 1 d . . .
C11B C 0.3541(7) 0.8228(5) -0.2684(7) 0.0319(19) Uani 1 1 d . . .
H11B H 0.352891 0.871853 -0.268828 0.038 Uiso 1 1 calc R U .
C12B C 0.2729(8) 0.7850(5) -0.3565(8) 0.039(2) Uani 1 1 d . . .
B1B B 0.6812(11) 0.750000 0.0963(11) 0.022(2) Uani 1 2 d S T P

loop_
_atom_site_aniso_label
_atom_site_aniso_U_11
_atom_site_aniso_U_22
_atom_site_aniso_U_33
_atom_site_aniso_U_23
_atom_site_aniso_U_13
_atom_site_aniso_U_12
F1A 0.021(4) 0.039(4) 0.047(4) 0.000 0.020(3) 0.000
F2A 0.064(4) 0.062(4) 0.053(4) 0.029(3) 0.038(3) 0.004(3)
F3A 0.058(4) 0.029(3) 0.064(4) 0.004(2) 0.036(3) -0.012(2)
F4A 0.059(4) 0.062(4) 0.027(3) -0.013(3) -0.002(3) -0.014(3)
N1A 0.015(5) 0.034(5) 0.017(4) 0.000 -0.001(4) 0.000
N2A 0.025(4) 0.017(3) 0.026(3) 0.004(2) 0.011(3) 0.004(3)
N3A 0.032(4) 0.015(3) 0.025(3) 0.000(2) 0.017(3) 0.001(3)
N4A 0.019(4) 0.023(4) 0.024(4) 0.000 0.009(3) 0.000
C1A 0.023(4) 0.029(4) 0.022(3) -0.002(3) 0.006(3) -0.007(3)
C2A 0.021(4) 0.032(4) 0.028(4) 0.005(3) 0.009(3) 0.003(3)
C3A 0.031(5) 0.034(4) 0.035(4) 0.013(3) 0.016(4) 0.010(4)
C4A 0.029(5) 0.046(5) 0.032(4) 0.016(3) 0.016(4) 0.009(4)
C5A 0.044(6) 0.018(4) 0.056(5) 0.005(3) 0.032(5) 0.002(4)
C6A 0.028(5) 0.027(4) 0.034(4) 0.000(3) 0.013(4) 0.000(3)
C7A 0.016(4) 0.022(3) 0.030(4) 0.001(3) 0.007(3) 0.002(3)
C8A 0.023(4) 0.021(4) 0.031(3) 0.000(3) 0.014(3) 0.001(3)
C9A 0.020(4) 0.021(3) 0.026(3) 0.005(3) 0.013(3) 0.007(3)
C10A 0.026(4) 0.021(4) 0.030(4) -0.007(3) 0.009(3) -0.009(3)
C11A 0.038(5) 0.034(4) 0.014(3) -0.006(3) 0.014(3) -0.008(4)
C12A 0.034(5) 0.056(6) 0.016(4) -0.003(3) -0.002(3) -0.008(4)
B1A 0.022(5) 0.023(5) 0.024(5) 0.000 0.012(4) 0.000
F1C 0.019(3) 0.030(4) 0.027(3) 0.000 0.011(3) 0.000
F2C 0.059(4) 0.057(4) 0.057(4) 0.026(3) 0.043(3) 0.011(3)
F3C 0.062(4) 0.037(3) 0.085(5) 0.016(3) 0.052(4) -0.002(3)
F4C 0.054(4) 0.049(4) 0.045(3) -0.007(3) -0.006(3) -0.006(3)
N1C 0.031(6) 0.035(5) 0.028(5) 0.000 0.017(5) 0.000
N2C 0.009(3) 0.027(3) 0.025(3) 0.001(2) 0.005(2) 0.005(3)
N3C 0.026(4) 0.020(3) 0.030(3) 0.000(3) 0.013(3) 0.000(3)
N4C 0.020(4) 0.027(4) 0.021(4) 0.000 0.011(3) 0.000
C1C 0.024(4) 0.032(4) 0.033(4) 0.005(3) 0.018(3) 0.009(3)
C2C 0.020(4) 0.027(4) 0.033(4) 0.011(3) 0.012(3) 0.013(3)
C3C 0.033(5) 0.049(5) 0.033(4) 0.017(4) 0.018(4) 0.013(4)
C4C 0.033(5) 0.052(5) 0.044(4) 0.026(4) 0.022(4) 0.016(4)
C5C 0.032(5) 0.042(5) 0.056(5) 0.017(4) 0.026(4) 0.007(4)
C6C 0.042(6) 0.024(4) 0.053(5) 0.010(4) 0.030(5) 0.007(4)
C7C 0.035(5) 0.030(4) 0.036(4) 0.008(3) 0.023(4) 0.006(4)
C8C 0.026(4) 0.020(3) 0.033(3) 0.005(3) 0.017(3) 0.007(3)
C9C 0.020(4) 0.022(4) 0.028(3) -0.002(3) 0.013(3) -0.002(3)
C10C 0.030(4) 0.032(4) 0.022(3) 0.004(3) 0.017(3) 0.000(3)
C11C 0.037(5) 0.032(4) 0.045(4) -0.003(4) 0.015(4) 0.000(4)
C12C 0.033(5) 0.032(5) 0.041(5) -0.008(3) 0.007(4) 0.001(4)
B1C 0.016(5) 0.031(6) 0.018(5) 0.000 0.010(4) 0.000
F1B 0.018(3) 0.025(3) 0.036(4) 0.000 0.013(3) 0.000
F2B 0.055(4) 0.060(4) 0.060(4) -0.030(3) 0.038(3) -0.012(3)
F3B 0.072(4) 0.025(3) 0.094(5) -0.019(3) 0.059(4) -0.003(3)
F4B 0.037(3) 0.057(4) 0.045(3) 0.010(3) -0.011(3) 0.009(3)
N1B 0.014(5) 0.041(5) 0.018(5) 0.000 -0.005(4) 0.000
N2B 0.022(4) 0.026(3) 0.026(3) 0.002(3) 0.012(3) 0.003(3)
N3B 0.023(4) 0.028(3) 0.033(3) -0.001(3) 0.012(3) -0.004(3)
N4B 0.013(4) 0.016(4) 0.023(4) 0.000 0.007(3) 0.000
C1B 0.015(4) 0.033(4) 0.019(3) -0.007(3) 0.003(3) -0.004(3)
C2B 0.025(5) 0.031(4) 0.039(4) -0.007(3) 0.019(4) -0.007(4)
C3B 0.036(5) 0.039(5) 0.035(4) -0.008(4) 0.019(4) -0.002(4)
C4B 0.045(6) 0.036(4) 0.057(5) -0.023(4) 0.038(5) -0.015(4)
C5B 0.041(5) 0.023(4) 0.062(5) -0.019(3) 0.034(5) -0.007(4)
C6B 0.035(5) 0.023(4) 0.054(5) -0.005(4) 0.028(5) -0.005(4)
C7B 0.025(5) 0.019(3) 0.041(4) -0.016(3) 0.017(4) -0.011(3)
C8B 0.015(4) 0.024(4) 0.028(3) -0.005(3) 0.007(3) -0.006(3)
C9B 0.025(4) 0.023(4) 0.023(3) 0.008(3) 0.009(3) 0.006(3)
C10B 0.020(4) 0.028(4) 0.021(3) 0.001(3) 0.007(3) -0.004(3)
C11B 0.029(4) 0.031(4) 0.031(4) 0.004(3) 0.010(3) 0.000(4)
C12B 0.027(5) 0.047(6) 0.027(4) 0.003(3) -0.001(3) 0.007(4)
B1B 0.011(5) 0.026(5) 0.022(5) 0.000 0.002(4) 0.000

loop_
_atom_type_symbol
_atom_type_description
_atom_type_scat_dispersion_real
_atom_type_scat_dispersion_imag
_atom_type_scat_source
C C 0.0181 0.0091 'International Tables Vol C Tables 4.2.6.8 and 6.1.1.4'
H H 0.0000 0.0000 'International Tables Vol C Tables 4.2.6.8 and 6.1.1.4'
B B 0.0090 0.0039 'International Tables Vol C Tables 4.2.6.8 and 6.1.1.4'
N N 0.0311 0.0180 'International Tables Vol C Tables 4.2.6.8 and 6.1.1.4'
F F 0.0727 0.0534 'International Tables Vol C Tables 4.2.6.8 and 6.1.1.4'

loop_
_geom_angle_atom_site_label_1
_geom_angle_atom_site_label_2
_geom_angle_atom_site_label_3
_geom_angle
_geom_angle_site_symmetry_1
_geom_angle_site_symmetry_3
C1A N1A C1A 114.7(10) . 4_565
C1A N2A C8A 112.5(6) . .
C1A N2A B1A 124.1(7) . .
C8A N2A B1A 120.1(7) . .
C8A N3A C9A 116.8(6) . .
C9A N4A C9A 112.0(10) 4_565 .
C9A N4A B1A 123.0(5) 4_565 .
C9A N4A B1A 123.0(5) . .
N1A C1A N2A 125.2(8) . .
N1A C1A C2A 128.8(7) . .
N2A C1A C2A 103.7(7) . .
C7A C2A C3A 123.6(8) . .
C7A C2A C1A 109.1(7) . .
C3A C2A C1A 126.7(8) . .
C4A C3A C2A 113.9(9) . .
C4A C3A H3AA 123.1 . .
C2A C3A H3AA 123.1 . .
F2A C4A C3A 120.0(9) . .
F2A C4A C5A 116.7(8) . .
C3A C4A C5A 123.3(8) . .
F3A C5A C6A 118.5(9) . .
F3A C5A C4A 119.1(8) . .
C6A C5A C4A 122.3(8) . .
C5A C6A C7A 114.8(8) . .
C5A C6A H6AA 122.6 . .
C7A C6A H6AA 122.6 . .
C2A C7A C6A 122.0(8) . .
C2A C7A C8A 109.2(7) . .
C6A C7A C8A 128.0(7) . .
N3A C8A N2A 123.4(7) . .
N3A C8A C7A 130.1(7) . .
N2A C8A C7A 103.9(7) . .
N4A C9A N3A 123.2(8) . .
N4A C9A C10A 107.5(7) . .
N3A C9A C10A 127.5(7) . .
C11A C10A C10A 120.3(5) . 4_565
C11A C10A C9A 133.7(7) . .
C10A C10A C9A 105.6(4) 4_565 .
C12A C11A C10A 117.6(8) . .
C12A C11A H11A 121.2 . .
C10A C11A H11A 121.2 . .
F4A C12A C11A 119.0(8) . .
F4A C12A C12A 118.9(5) . 4_565
C11A C12A C12A 122.1(5) . 4_565
F1A B1A N4A 114.8(10) . .
F1A B1A N2A 112.5(7) . 4_565
N4A B1A N2A 107.0(7) . 4_565
F1A B1A N2A 112.5(7) . .
N4A B1A N2A 107.0(7) . .
N2A B1A N2A 102.0(9) 4_565 .
C1C N1C C1C 117.4(10) . 4_575
C1C N2C C8C 110.8(7) . .
C1C N2C B1C 123.3(7) . .
C8C N2C B1C 123.0(7) . .
C8C N3C C9C 116.5(7) . .
C9C N4C C9C 110.0(10) 4_575 .
C9C N4C B1C 124.1(5) 4_575 .
C9C N4C B1C 124.1(5) . .
N2C C1C N1C 121.8(8) . .
N2C C1C C2C 109.8(7) . .
N1C C1C C2C 125.7(7) . .
C3C C2C C1C 134.7(9) . .
C3C C2C C7C 119.8(8) . .
C1C C2C C7C 105.1(7) . .
C4C C3C C2C 117.5(9) . .
C4C C3C H3CA 121.2 . .
C2C C3C H3CA 121.2 . .
C3C C4C F2C 119.9(10) . .
C3C C4C C5C 123.6(9) . .
F2C C4C C5C 116.4(9) . .
F3C C5C C4C 118.8(8) . .
F3C C5C C6C 118.8(10) . .
C4C C5C C6C 122.4(10) . .
C5C C6C C7C 115.5(10) . .
C5C C6C H6CA 122.3 . .
C7C C6C H6CA 122.3 . .
C6C C7C C2C 121.2(8) . .
C6C C7C C8C 130.8(9) . .
C2C C7C C8C 107.6(7) . .
N3C C8C N2C 123.7(7) . .
N3C C8C C7C 127.6(8) . .
N2C C8C C7C 105.8(7) . .
N3C C9C N4C 121.6(8) . .
N3C C9C C10C 128.8(7) . .
N4C C9C C10C 107.4(7) . .
C11C C10C C10C 121.4(5) . 4_575
C11C C10C C9C 131.4(7) . .
C10C C10C C9C 107.0(4) 4_575 .
C12C C11C C10C 116.1(8) . .
C12C C11C H11C 121.9 . .
C10C C11C H11C 121.9 . .
C11C C12C F4C 120.9(8) . .
C11C C12C C12C 122.5(6) . 4_575
F4C C12C C12C 116.7(4) . 4_575
F1C B1C N4C 111.5(9) . .
F1C B1C N2C 113.1(6) . .
N4C B1C N2C 105.6(7) . .
F1C B1C N2C 113.1(6) . 4_575
N4C B1C N2C 105.6(7) . 4_575
N2C B1C N2C 107.3(9) . 4_575
C1B N1B C1B 117.9(10) . 4_575
C8B N2B C1B 112.3(7) . .
C8B N2B B1B 123.0(8) . .
C1B N2B B1B 120.7(7) . .
C9B N3B C8B 118.3(7) . .
C9B N4B C9B 113.7(10) . 4_575
C9B N4B B1B 122.4(5) . .
C9B N4B B1B 122.4(5) 4_575 .
N1B C1B N2B 123.8(8) . .
N1B C1B C2B 128.0(7) . .
N2B C1B C2B 105.9(7) . .
C3B C2B C1B 131.6(9) . .
C3B C2B C7B 120.4(9) . .
C1B C2B C7B 107.4(7) . .
C2B C3B C4B 117.7(9) . .
C2B C3B H3BA 121.2 . .
C4B C3B H3BA 121.2 . .
F2B C4B C5B 119.8(9) . .
F2B C4B C3B 119.9(9) . .
C5B C4B C3B 120.3(8) . .
C6B C5B F3B 121.4(10) . .
C6B C5B C4B 122.9(9) . .
F3B C5B C4B 115.7(8) . .
C5B C6B C7B 118.7(10) . .
C5B C6B H6BA 120.6 . .
C7B C6B H6BA 120.6 . .
C6B C7B C2B 120.0(8) . .
C6B C7B C8B 135.7(8) . .
C2B C7B C8B 103.6(7) . .
N2B C8B N3B 123.1(7) . .
N2B C8B C7B 109.0(7) . .
N3B C8B C7B 126.6(7) . .
N3B C9B N4B 122.1(8) . .
N3B C9B C10B 131.3(7) . .
N4B C9B C10B 104.3(7) . .
C11B C10B C10B 120.8(5) . 4_575
C11B C10B C9B 130.7(7) . .
C10B C10B C9B 108.2(4) 4_575 .
C10B C11B C12B 117.2(8) . .
C10B C11B H11B 121.4 . .
C12B C11B H11B 121.4 . .
F4B C12B C12B 118.6(5) . 4_575
F4B C12B C11B 119.4(8) . .
C12B C12B C11B 122.0(5) 4_575 .
F1B B1B N4B 111.6(10) . .
F1B B1B N2B 113.1(6) . 4_575
N4B B1B N2B 105.2(7) . 4_575
F1B B1B N2B 113.1(6) . .
N4B B1B N2B 105.2(6) . .
N2B B1B N2B 108.1(10) 4_575 .

loop_
_geom_bond_atom_site_label_1
_geom_bond_atom_site_label_2
_geom_bond_distance
_geom_bond_site_symmetry_2
F1A B1A 1.374(14) .
F2A C4A 1.346(10) .
F3A C5A 1.353(10) .
F4A C12A 1.339(10) .
N1A C1A 1.305(10) .
N1A C1A 1.305(10) 4_565
N2A C1A 1.377(10) .
N2A C8A 1.404(10) .
N2A B1A 1.506(10) .
N3A C8A 1.317(10) .
N3A C9A 1.378(10) .
N4A C9A 1.328(10) 4_565
N4A C9A 1.328(10) .
N4A B1A 1.470(16) .
C1A C2A 1.480(11) .
C2A C7A 1.346(12) .
C2A C3A 1.415(11) .
C3A C4A 1.374(13) .
C3A H3AA 0.9500 .
C4A C5A 1.385(14) .
C5A C6A 1.383(12) .
C6A C7A 1.414(11) .
C6A H6AA 0.9500 .
C7A C8A 1.460(11) .
C9A C10A 1.433(11) .
C10A C11A 1.408(11) .
C10A C10A 1.431(15) 4_565
C11A C12A 1.377(12) .
C11A H11A 0.9500 .
C12A C12A 1.391(19) 4_565
F1C B1C 1.401(13) .
F2C C4C 1.354(10) .
F3C C5C 1.328(11) .
F4C C12C 1.358(10) .
N1C C1C 1.375(10) .
N1C C1C 1.375(10) 4_575
N2C C1C 1.357(10) .
N2C C8C 1.376(11) .
N2C B1C 1.482(9) .
N3C C8C 1.334(10) .
N3C C9C 1.366(10) .
N4C C9C 1.380(9) 4_575
N4C C9C 1.380(9) .
N4C B1C 1.470(15) .
C1C C2C 1.413(11) .
C2C C3C 1.404(12) .
C2C C7C 1.443(13) .
C3C C4C 1.338(14) .
C3C H3CA 0.9500 .
C4C C5C 1.384(15) .
C5C C6C 1.391(13) .
C6C C7C 1.409(12) .
C6C H6CA 0.9500 .
C7C C8C 1.452(11) .
C9C C10C 1.458(11) .
C10C C11C 1.392(12) .
C10C C10C 1.409(15) 4_575
C11C C12C 1.335(13) .
C11C H11C 0.9500 .
C12C C12C 1.426(17) 4_575
F1B B1B 1.413(14) .
F2B C4B 1.331(10) .
F3B C5B 1.360(10) .
F4B C12B 1.355(10) .
N1B C1B 1.331(10) .
N1B C1B 1.331(10) 4_575
N2B C8B 1.323(10) .
N2B C1B 1.368(10) .
N2B B1B 1.501(10) .
N3B C9B 1.286(10) .
N3B C8B 1.367(10) .
N4B C9B 1.387(9) .
N4B C9B 1.387(9) 4_575
N4B B1B 1.499(15) .
C1B C2B 1.449(11) .
C2B C3B 1.367(12) .
C2B C7B 1.459(13) .
C3B C4B 1.406(13) .
C3B H3BA 0.9500 .
C4B C5B 1.394(14) .
C5B C6B 1.343(13) .
C6B C7B 1.369(12) .
C6B H6BA 0.9500 .
C7B C8B 1.461(10) .
C9B C10B 1.458(11) .
C10B C11B 1.379(11) .
C10B C10B 1.411(15) 4_575
C11B C12B 1.385(12) .
C11B H11B 0.9500 .
C12B C12B 1.356(18) 4_575

loop_
_geom_torsion_atom_site_label_1
_geom_torsion_atom_site_label_2
_geom_torsion_atom_site_label_3
_geom_torsion_atom_site_label_4
_geom_torsion
_geom_torsion_site_symmetry_1
_geom_torsion_site_symmetry_4
C1A N1A C1A N2A -10.3(16) 4_565 .
C1A N1A C1A C2A 149.8(6) 4_565 .
C8A N2A C1A N1A 151.9(9) . .
B1A N2A C1A N1A -7.3(14) . .
C8A N2A C1A C2A -12.3(9) . .
B1A N2A C1A C2A -171.5(8) . .
N1A C1A C2A C7A -155.8(10) . .
N2A C1A C2A C7A 7.6(9) . .
N1A C1A C2A C3A 15.7(15) . .
N2A C1A C2A C3A 179.1(8) . .
C7A C2A C3A C4A -0.7(13) . .
C1A C2A C3A C4A -171.1(8) . .
C2A C3A C4A F2A 179.4(8) . .
C2A C3A C4A C5A 0.0(13) . .
F2A C4A C5A F3A -1.6(13) . .
C3A C4A C5A F3A 177.8(8) . .
F2A C4A C5A C6A -177.0(9) . .
C3A C4A C5A C6A 2.5(15) . .
F3A C5A C6A C7A -179.3(7) . .
C4A C5A C6A C7A -4.0(14) . .
C3A C2A C7A C6A -1.0(14) . .
C1A C2A C7A C6A 170.8(7) . .
C3A C2A C7A C8A -172.3(8) . .
C1A C2A C7A C8A -0.5(10) . .
C5A C6A C7A C2A 3.3(12) . .
C5A C6A C7A C8A 172.8(8) . .
C9A N3A C8A N2A 9.1(11) . .
C9A N3A C8A C7A -149.6(8) . .
C1A N2A C8A N3A -151.3(7) . .
B1A N2A C8A N3A 8.8(12) . .
C1A N2A C8A C7A 12.1(9) . .
B1A N2A C8A C7A 172.2(8) . .
C2A C7A C8A N3A 155.1(8) . .
C6A C7A C8A N3A -15.5(14) . .
C2A C7A C8A N2A -6.7(9) . .
C6A C7A C8A N2A -177.3(8) . .
C9A N4A C9A N3A 152.0(6) 4_565 .
B1A N4A C9A N3A -12.6(14) . .
C9A N4A C9A C10A -13.5(12) 4_565 .
B1A N4A C9A C10A -178.2(9) . .
C8A N3A C9A N4A -7.8(12) . .
C8A N3A C9A C10A 154.8(8) . .
N4A C9A C10A C11A -178.9(9) . .
N3A C9A C10A C11A 16.4(14) . .
N4A C9A C10A C10A 7.8(7) . 4_565
N3A C9A C10A C10A -156.9(6) . 4_565
C10A C10A C11A C12A -1.3(9) 4_565 .
C9A C10A C11A C12A -173.9(9) . .
C10A C11A C12A F4A -178.4(8) . .
C10A C11A C12A C12A 1.4(10) . 4_565
C9A N4A B1A F1A 98.5(9) 4_565 .
C9A N4A B1A F1A -98.5(9) . .
C9A N4A B1A N2A -27.1(13) 4_565 4_565
C9A N4A B1A N2A 135.9(8) . 4_565
C9A N4A B1A N2A -135.9(8) 4_565 .
C9A N4A B1A N2A 27.1(13) . .
C1A N2A B1A F1A -100.2(9) . .
C8A N2A B1A F1A 102.1(10) . .
C1A N2A B1A N4A 132.8(8) . .
C8A N2A B1A N4A -24.9(11) . .
C1A N2A B1A N2A 20.6(13) . 4_565
C8A N2A B1A N2A -137.1(7) . 4_565
C8C N2C C1C N1C -152.3(9) . .
B1C N2C C1C N1C 8.8(13) . .
C8C N2C C1C C2C 9.9(9) . .
B1C N2C C1C C2C 171.0(8) . .
C1C N1C C1C N2C 9.3(16) 4_575 .
C1C N1C C1C C2C -150.0(7) 4_575 .
N2C C1C C2C C3C -177.7(9) . .
N1C C1C C2C C3C -16.4(16) . .
N2C C1C C2C C7C -6.1(9) . .
N1C C1C C2C C7C 155.3(10) . .
C1C C2C C3C C4C 170.8(9) . .
C7C C2C C3C C4C 0.1(13) . .
C2C C3C C4C F2C -179.4(8) . .
C2C C3C C4C C5C -0.6(14) . .
C3C C4C C5C F3C 179.8(8) . .
F2C C4C C5C F3C -1.4(14) . .
C3C C4C C5C C6C 1.2(16) . .
F2C C4C C5C C6C -180.0(8) . .
F3C C5C C6C C7C -179.8(8) . .
C4C C5C C6C C7C -1.2(14) . .
C5C C6C C7C C2C 0.7(13) . .
C5C C6C C7C C8C -171.4(9) . .
C3C C2C C7C C6C -0.2(13) . .
C1C C2C C7C C6C -173.4(8) . .
C3C C2C C7C C8C 173.5(7) . .
C1C C2C C7C C8C 0.3(9) . .
C9C N3C C8C N2C -8.6(11) . .
C9C N3C C8C C7C 149.2(8) . .
C1C N2C C8C N3C 152.6(7) . .
B1C N2C C8C N3C -8.5(12) . .
C1C N2C C8C C7C -9.3(9) . .
B1C N2C C8C C7C -170.4(7) . .
C6C C7C C8C N3C 17.3(15) . .
C2C C7C C8C N3C -155.6(8) . .
C6C C7C C8C N2C 178.2(9) . .
C2C C7C C8C N2C 5.3(9) . .
C8C N3C C9C N4C 7.2(11) . .
C8C N3C C9C C10C -153.9(8) . .
C9C N4C C9C N3C -153.5(5) 4_575 .
B1C N4C C9C N3C 11.7(13) . .
C9C N4C C9C C10C 11.2(11) 4_575 .
B1C N4C C9C C10C 176.3(8) . .
N3C C9C C10C C11C -17.5(14) . .
N4C C9C C10C C11C 179.3(9) . .
N3C C9C C10C C10C 156.5(7) . 4_575
N4C C9C C10C C10C -6.7(6) . 4_575
C10C C10C C11C C12C 1.4(11) 4_575 .
C9C C10C C11C C12C 174.7(8) . .
C10C C11C C12C F4C 178.9(8) . .
C10C C11C C12C C12C -1.4(11) . 4_575
C9C N4C B1C F1C -98.5(8) 4_575 .
C9C N4C B1C F1C 98.4(8) . .
C9C N4C B1C N2C 138.3(8) 4_575 .
C9C N4C B1C N2C -24.8(12) . .
C9C N4C B1C N2C 24.8(12) 4_575 4_575
C9C N4C B1C N2C -138.3(8) . 4_575
C1C N2C B1C F1C 102.2(9) . .
C8C N2C B1C F1C -99.0(10) . .
C1C N2C B1C N4C -135.6(8) . .
C8C N2C B1C N4C 23.2(10) . .
C1C N2C B1C N2C -23.3(13) . 4_575
C8C N2C B1C N2C 135.5(7) . 4_575
C1B N1B C1B N2B -10.5(16) 4_575 .
C1B N1B C1B C2B 149.6(7) 4_575 .
C8B N2B C1B N1B 150.6(8) . .
B1B N2B C1B N1B -7.4(13) . .
C8B N2B C1B C2B -13.3(9) . .
B1B N2B C1B C2B -171.3(8) . .
N1B C1B C2B C3B 15.3(16) . .
N2B C1B C2B C3B 178.2(10) . .
N1B C1B C2B C7B -156.0(9) . .
N2B C1B C2B C7B 6.9(9) . .
C1B C2B C3B C4B -170.7(9) . .
C7B C2B C3B C4B -0.3(13) . .
C2B C3B C4B F2B 178.5(8) . .
C2B C3B C4B C5B 0.6(14) . .
F2B C4B C5B C6B -178.6(8) . .
C3B C4B C5B C6B -0.6(15) . .
F2B C4B C5B F3B 1.4(13) . .
C3B C4B C5B F3B 179.4(8) . .
F3B C5B C6B C7B -179.6(8) . .
C4B C5B C6B C7B 0.4(15) . .
C5B C6B C7B C2B -0.1(13) . .
C5B C6B C7B C8B 168.2(9) . .
C3B C2B C7B C6B 0.1(13) . .
C1B C2B C7B C6B 172.6(7) . .
C3B C2B C7B C8B -171.5(8) . .
C1B C2B C7B C8B 1.0(9) . .
C1B N2B C8B N3B -153.2(7) . .
B1B N2B C8B N3B 4.2(12) . .
C1B N2B C8B C7B 14.3(10) . .
B1B N2B C8B C7B 171.7(7) . .
C9B N3B C8B N2B 13.1(11) . .
C9B N3B C8B C7B -152.1(8) . .
C6B C7B C8B N2B -178.5(9) . .
C2B C7B C8B N2B -8.9(9) . .
C6B C7B C8B N3B -11.5(15) . .
C2B C7B C8B N3B 158.0(8) . .
C8B N3B C9B N4B -8.6(12) . .
C8B N3B C9B C10B 151.5(8) . .
C9B N4B C9B N3B 153.6(6) 4_575 .
B1B N4B C9B N3B -12.7(14) . .
C9B N4B C9B C10B -11.1(11) 4_575 .
B1B N4B C9B C10B -177.4(9) . .
N3B C9B C10B C11B 18.2(15) . .
N4B C9B C10B C11B -179.2(9) . .
N3B C9B C10B C10B -156.3(8) . 4_575
N4B C9B C10B C10B 6.4(7) . 4_575
C10B C10B C11B C12B -0.7(10) 4_575 .
C9B C10B C11B C12B -174.5(8) . .
C10B C11B C12B F4B 179.5(8) . .
C10B C11B C12B C12B 0.7(10) . 4_575
C9B N4B B1B F1B -97.5(8) . .
C9B N4B B1B F1B 97.5(8) 4_575 .
C9B N4B B1B N2B 139.5(8) . 4_575
C9B N4B B1B N2B -25.6(12) 4_575 4_575
C9B N4B B1B N2B 25.6(12) . .
C9B N4B B1B N2B -139.5(8) 4_575 .
C8B N2B B1B F1B 100.6(10) . .
C1B N2B B1B F1B -103.7(9) . .
C8B N2B B1B N4B -21.4(11) . .
C1B N2B B1B N4B 134.2(8) . .
C8B N2B B1B N2B -133.4(7) . 4_575
C1B N2B B1B N2B 22.2(13) . 4_575
